data_1555111
loop_
_publ_author_name
'Do\<cekal, Vojt\<ech'
'Form\'anek, Bed\<rich'
'C\'isa\<rov\'a, Ivana'
'Vesel\'y, Jan'

_publ_section_title
;
 A formal [4 + 2] cycloaddition of sulfur-containing alkylidene
 heterocycles with allenic compounds
;
_journal_issue 18
_journal_name_full 'Organic Chemistry Frontiers'
_journal_page_first 3259
_journal_paper_doi 10.1039/C9QO00886A
_journal_volume 6
_journal_year 2019
_chemical_absolute_configuration syn
_chemical_compound_source 'synthesized by the authors'
_chemical_formula_moiety 'C27 H21 N O3 S'
_chemical_formula_sum 'C27 H21 N O3 S'
_chemical_formula_weight 439.51
_space_group_crystal_system orthorhombic
_space_group_IT_number 19
_space_group_name_Hall 'P 2ac 2ab'
_space_group_name_H-M_alt 'P 21 21 21'
_atom_sites_solution_hydrogens geom
_atom_sites_solution_primary direct
_audit_creation_method SHELXL-2018/3
_audit_update_record
;
2019-05-19 deposited with the CCDC.	2019-08-01 downloaded from the CCDC.
;
_cell_angle_alpha 90
_cell_angle_beta 90
_cell_angle_gamma 90
_cell_formula_units_Z 4
_cell_length_a 5.7472(2)
_cell_length_b 16.9120(6)
_cell_length_c 22.0104(8)
_cell_measurement_reflns_used 9925
_cell_measurement_temperature 120(2)
_cell_measurement_theta_max 66.5949
_cell_measurement_theta_min 3.2955
_cell_volume 2139.34(13)
_computing_cell_refinement 'SAINT V8.38A (Bruker AXS Inc., 2017)'
_computing_data_collection 'Bruker Instrument Service vV6.2.10'
_computing_data_reduction 'SAINT V8.38A (Bruker AXS Inc., 2017)'
_computing_structure_refinement 'SHELXL-2018/3 (Sheldrick, 2018)'
_computing_structure_solution 'SHELXT 2014/5 (Sheldrick, 2014)'
_diffrn_ambient_temperature 120(2)
_diffrn_measured_fraction_theta_full 1.000
_diffrn_measured_fraction_theta_max 1.000
_diffrn_measurement_device_type 'Bruker D8 VENTURE Kappa Duo PHOTON 100 CMOS'
_diffrn_measurement_method '\f and \w scans'
_diffrn_radiation_monochromator 'Helios Cu  multilayer optic'
_diffrn_radiation_type CuK\a
_diffrn_radiation_wavelength 1.54178
_diffrn_reflns_av_R_equivalents 0.0257
_diffrn_reflns_av_unetI/netI 0.0222
_diffrn_reflns_Laue_measured_fraction_full 1.000
_diffrn_reflns_Laue_measured_fraction_max 1.000
_diffrn_reflns_limit_h_max 6
_diffrn_reflns_limit_h_min -6
_diffrn_reflns_limit_k_max 20
_diffrn_reflns_limit_k_min -20
_diffrn_reflns_limit_l_max 25
_diffrn_reflns_limit_l_min -26
_diffrn_reflns_number 14933
_diffrn_reflns_point_group_measured_fraction_full 0.999
_diffrn_reflns_point_group_measured_fraction_max 0.999
_diffrn_reflns_theta_full 66.590
_diffrn_reflns_theta_max 66.590
_diffrn_reflns_theta_min 3.295
_diffrn_source 'I\mS  micro-focus sealed tube'
_exptl_absorpt_coefficient_mu 1.589
_exptl_absorpt_correction_T_max 0.93
_exptl_absorpt_correction_T_min 0.77
_exptl_absorpt_correction_type multi-scan
_exptl_absorpt_process_details
;
SADABS-2016/2 - Bruker AXS area detector scaling and absorption correction
;
_exptl_crystal_colour colourless
_exptl_crystal_density_diffrn 1.365
_exptl_crystal_description bar
_exptl_crystal_F_000 920
_exptl_crystal_size_max 0.404
_exptl_crystal_size_mid 0.061
_exptl_crystal_size_min 0.050
_refine_diff_density_max 0.130
_refine_diff_density_min -0.237
_refine_diff_density_rms 0.042
_refine_ls_abs_structure_details
;
 Flack x determined using 1498 quotients [(I+)-(I-)]/[(I+)+(I-)]
 (Parsons, Flack and Wagner, Acta Cryst. B69 (2013) 249-259).
;
_refine_ls_abs_structure_Flack -0.008(5)
_refine_ls_extinction_method none
_refine_ls_goodness_of_fit_ref 1.075
_refine_ls_hydrogen_treatment constr
_refine_ls_matrix_type full
_refine_ls_number_parameters 289
_refine_ls_number_reflns 3770
_refine_ls_number_restraints 0
_refine_ls_restrained_S_all 1.075
_refine_ls_R_factor_all 0.0265
_refine_ls_R_factor_gt 0.0255
_refine_ls_shift/su_max 0.000
_refine_ls_shift/su_mean 0.000
_refine_ls_structure_factor_coef Fsqd
_refine_ls_weighting_details 'w=1/[\s^2^(Fo^2^)+(0.0349P)^2^+0.3493P] where P=(Fo^2^+2Fc^2^)/3'
_refine_ls_weighting_scheme calc
_refine_ls_wR_factor_gt 0.0627
_refine_ls_wR_factor_ref 0.0633
_reflns_Friedel_coverage 0.711
_reflns_Friedel_fraction_full 0.999
_reflns_Friedel_fraction_max 0.999
_reflns_number_gt 3662
_reflns_number_total 3770
_reflns_threshold_expression 'I > 2\s(I)'
_cod_data_source_file c9qo00886a2.cif
_cod_data_source_block vd1225_vesely
_cod_database_code 1555111
_shelx_shelxl_version_number 2018/3
_shelx_space_group_comment
;
The symmetry employed for this shelxl refinement is uniquely defined
by the following loop, which should always be used as a source of
symmetry information in preference to the above space-group names.
They are only intended as comments.
;
_shelx_estimated_absorpt_t_min 0.566
_shelx_estimated_absorpt_t_max 0.925

loop_
_space_group_symop_operation_xyz
'x, y, z'
'-x+1/2, -y, z+1/2'
'-x, y+1/2, -z+1/2'
'x+1/2, -y+1/2, -z'

loop_
_atom_site_label
_atom_site_type_symbol
_atom_site_fract_x
_atom_site_fract_y
_atom_site_fract_z
_atom_site_U_iso_or_equiv
_atom_site_adp_type
_atom_site_occupancy
_atom_site_site_symmetry_order
_atom_site_calc_flag
_atom_site_refinement_flags_posn
_atom_site_refinement_flags_adp
S1 S 0.35140(9) 0.51512(3) 0.28757(2) 0.02425(13) Uani 1 1 d . .
O1 O 0.5776(2) 0.64924(8) 0.41523(6) 0.0227(3) Uani 1 1 d . .
O2 O 0.1495(3) 0.65397(9) 0.57757(7) 0.0310(3) Uani 1 1 d . .
O3 O 0.4922(2) 0.68700(8) 0.62000(6) 0.0225(3) Uani 1 1 d . .
N1 N 0.6815(3) 0.61017(9) 0.31760(7) 0.0202(3) Uani 1 1 d . .
C1 C 0.4147(3) 0.64679(11) 0.46177(9) 0.0201(4) Uani 1 1 d . .
C2 C 0.1700(4) 0.62625(11) 0.44407(9) 0.0221(4) Uani 1 1 d . .
H2A H 0.102460 0.670781 0.420799 0.027 Uiso 1 1 calc R U
H2AB H 0.075735 0.619231 0.481337 0.027 Uiso 1 1 calc R U
C3 C 0.1547(4) 0.55009(11) 0.40533(8) 0.0202(4) Uani 1 1 d . .
H3 H -0.000934 0.549033 0.385018 0.024 Uiso 1 1 calc R U
C4 C 0.3363(4) 0.55962(11) 0.35747(8) 0.0202(4) Uani 1 1 d . .
C5 C 0.5261(4) 0.60639(11) 0.36369(8) 0.0191(4) Uani 1 1 d . .
C6 C 0.4953(4) 0.66727(11) 0.51637(9) 0.0217(4) Uani 1 1 d . .
H6 H 0.654277 0.682117 0.519449 0.026 Uiso 1 1 calc R U
C7 C 0.3540(4) 0.66842(11) 0.57226(9) 0.0223(4) Uani 1 1 d . .
C8 C 0.1802(3) 0.47475(11) 0.44265(8) 0.0196(4) Uani 1 1 d . .
C9 C 0.0036(4) 0.45336(13) 0.48284(9) 0.0278(5) Uani 1 1 d . .
H9 H -0.130898 0.485678 0.486329 0.033 Uiso 1 1 calc R U
C10 C 0.0222(4) 0.38540(14) 0.51782(10) 0.0332(5) Uani 1 1 d . .
H10 H -0.099637 0.371356 0.544923 0.040 Uiso 1 1 calc R U
C11 C 0.2167(4) 0.33829(12) 0.51332(10) 0.0313(5) Uani 1 1 d . .
H11 H 0.229596 0.291876 0.537396 0.038 Uiso 1 1 calc R U
C12 C 0.3934(4) 0.35875(12) 0.47361(10) 0.0301(5) Uani 1 1 d . .
H12 H 0.527780 0.326313 0.470481 0.036 Uiso 1 1 calc R U
C13 C 0.3749(4) 0.42660(12) 0.43826(9) 0.0247(4) Uani 1 1 d . .
H13 H 0.496425 0.440074 0.410912 0.030 Uiso 1 1 calc R U
C14 C 0.6119(4) 0.56362(11) 0.27329(8) 0.0200(4) Uani 1 1 d . .
C15 C 0.7347(4) 0.55217(11) 0.21554(9) 0.0207(4) Uani 1 1 d . .
C16 C 0.6627(4) 0.49425(11) 0.17446(9) 0.0244(4) Uani 1 1 d . .
H16 H 0.530276 0.462711 0.183439 0.029 Uiso 1 1 calc R U
C17 C 0.7827(4) 0.48250(12) 0.12079(9) 0.0265(4) Uani 1 1 d . .
H17 H 0.730902 0.443544 0.092796 0.032 Uiso 1 1 calc R U
C18 C 0.9773(4) 0.52706(12) 0.10770(9) 0.0270(5) Uani 1 1 d . .
H18 H 1.061759 0.517872 0.071277 0.032 Uiso 1 1 calc R U
C19 C 1.0497(4) 0.58551(13) 0.14799(10) 0.0273(5) Uani 1 1 d . .
H19 H 1.182731 0.616635 0.138818 0.033 Uiso 1 1 calc R U
C20 C 0.9284(4) 0.59842(12) 0.20134(9) 0.0242(4) Uani 1 1 d . .
H20 H 0.977114 0.638899 0.228425 0.029 Uiso 1 1 calc R U
C21 C 0.3772(4) 0.68275(15) 0.67821(9) 0.0308(5) Uani 1 1 d . .
H21A H 0.302137 0.630422 0.682867 0.037 Uiso 1 1 calc R U
H21B H 0.254739 0.723800 0.680502 0.037 Uiso 1 1 calc R U
C22 C 0.5501(4) 0.69504(11) 0.72845(9) 0.0223(4) Uani 1 1 d . .
C23 C 0.4886(4) 0.67080(12) 0.78696(10) 0.0273(4) Uani 1 1 d . .
H23 H 0.343545 0.645178 0.793370 0.033 Uiso 1 1 calc R U
C24 C 0.6358(4) 0.68356(13) 0.83569(9) 0.0307(5) Uani 1 1 d . .
H24 H 0.591776 0.666686 0.875218 0.037 Uiso 1 1 calc R U
C25 C 0.8475(4) 0.72096(12) 0.82683(9) 0.0280(4) Uani 1 1 d . .
H25 H 0.949188 0.729807 0.860172 0.034 Uiso 1 1 calc R U
C26 C 0.9098(4) 0.74537(12) 0.76906(9) 0.0246(4) Uani 1 1 d . .
H26 H 1.054708 0.771189 0.762872 0.029 Uiso 1 1 calc R U
C27 C 0.7628(4) 0.73246(12) 0.72017(9) 0.0237(4) Uani 1 1 d . .
H27 H 0.807802 0.749336 0.680717 0.028 Uiso 1 1 calc R U

loop_
_atom_site_aniso_label
_atom_site_aniso_U_11
_atom_site_aniso_U_22
_atom_site_aniso_U_33
_atom_site_aniso_U_23
_atom_site_aniso_U_13
_atom_site_aniso_U_12
S1 0.0256(3) 0.0278(2) 0.0193(2) -0.00275(18) -0.0008(2) -0.0060(2)
O1 0.0222(7) 0.0271(7) 0.0189(7) -0.0057(6) 0.0020(5) -0.0040(6)
O2 0.0228(8) 0.0427(9) 0.0276(7) -0.0053(6) 0.0037(7) -0.0057(7)
O3 0.0227(7) 0.0272(7) 0.0176(7) -0.0039(5) 0.0042(6) -0.0024(6)
N1 0.0209(8) 0.0213(8) 0.0185(8) 0.0005(6) -0.0006(7) 0.0013(7)
C1 0.0215(10) 0.0158(8) 0.0230(10) 0.0003(7) 0.0038(8) 0.0005(8)
C2 0.0200(10) 0.0221(9) 0.0244(10) -0.0017(8) -0.0016(9) 0.0042(8)
C3 0.0158(9) 0.0246(10) 0.0202(9) -0.0012(7) -0.0019(8) -0.0004(9)
C4 0.0227(10) 0.0206(9) 0.0173(8) 0.0009(7) -0.0029(8) 0.0008(8)
C5 0.0212(10) 0.0184(9) 0.0176(9) -0.0004(7) -0.0029(8) 0.0029(8)
C6 0.0213(10) 0.0197(9) 0.0242(10) -0.0018(8) 0.0029(8) -0.0023(8)
C7 0.0249(11) 0.0192(9) 0.0230(10) -0.0021(7) 0.0003(9) -0.0016(9)
C8 0.0186(9) 0.0215(9) 0.0187(9) -0.0035(7) -0.0019(8) -0.0047(8)
C9 0.0218(10) 0.0343(11) 0.0273(11) -0.0025(9) 0.0016(9) -0.0043(9)
C10 0.0344(13) 0.0365(12) 0.0288(12) 0.0027(9) 0.0038(10) -0.0154(11)
C11 0.0475(15) 0.0221(10) 0.0243(11) 0.0012(8) -0.0029(10) -0.0091(10)
C12 0.0395(13) 0.0220(10) 0.0289(11) -0.0014(8) 0.0009(10) 0.0040(10)
C13 0.0268(11) 0.0245(10) 0.0229(10) -0.0001(8) 0.0036(9) 0.0013(9)
C14 0.0221(10) 0.0176(9) 0.0204(9) 0.0029(7) -0.0039(8) 0.0013(8)
C15 0.0227(9) 0.0202(9) 0.0193(9) 0.0023(8) -0.0026(8) 0.0036(8)
C16 0.0260(10) 0.0219(9) 0.0253(10) -0.0005(8) -0.0001(9) -0.0015(9)
C17 0.0337(12) 0.0230(10) 0.0227(10) -0.0049(8) -0.0016(8) 0.0008(9)
C18 0.0348(12) 0.0259(10) 0.0203(10) -0.0007(8) 0.0047(9) 0.0018(10)
C19 0.0289(11) 0.0280(10) 0.0251(10) 0.0005(8) 0.0038(9) -0.0050(9)
C20 0.0286(11) 0.0226(10) 0.0216(10) -0.0024(8) -0.0024(8) -0.0025(8)
C21 0.0261(12) 0.0462(13) 0.0201(10) -0.0048(9) 0.0089(9) -0.0051(10)
C22 0.0259(11) 0.0195(9) 0.0214(10) -0.0030(7) 0.0039(8) 0.0014(8)
C23 0.0293(11) 0.0243(9) 0.0282(11) 0.0030(9) 0.0064(10) -0.0041(9)
C24 0.0363(12) 0.0348(11) 0.0208(10) 0.0061(8) 0.0055(10) -0.0016(11)
C25 0.0309(11) 0.0312(11) 0.0219(10) 0.0001(8) -0.0020(10) 0.0022(10)
C26 0.0232(11) 0.0255(10) 0.0251(10) -0.0009(8) 0.0048(8) 0.0004(8)
C27 0.0249(10) 0.0264(10) 0.0197(10) 0.0014(8) 0.0061(8) 0.0003(9)

loop_
_atom_type_symbol
_atom_type_description
_atom_type_scat_dispersion_real
_atom_type_scat_dispersion_imag
_atom_type_scat_source
C C 0.0181 0.0091 'International Tables Vol C Tables 4.2.6.8 and 6.1.1.4'
H H 0.0000 0.0000 'International Tables Vol C Tables 4.2.6.8 and 6.1.1.4'
N N 0.0311 0.0180 'International Tables Vol C Tables 4.2.6.8 and 6.1.1.4'
O O 0.0492 0.0322 'International Tables Vol C Tables 4.2.6.8 and 6.1.1.4'
S S 0.3331 0.5567 'International Tables Vol C Tables 4.2.6.8 and 6.1.1.4'

loop_
_geom_angle_atom_site_label_1
_geom_angle_atom_site_label_2
_geom_angle_atom_site_label_3
_geom_angle
C4 S1 C14 89.93(10)
C5 O1 C1 116.52(15)
C7 O3 C21 114.12(16)
C14 N1 C5 109.07(17)
C6 C1 O1 115.03(17)
C6 C1 C2 128.27(18)
O1 C1 C2 116.59(17)
C1 C2 C3 112.89(16)
C1 C2 H2A 109.0
C3 C2 H2A 109.0
C1 C2 H2AB 109.0
C3 C2 H2AB 109.0
H2A C2 H2AB 107.8
C4 C3 C8 113.82(16)
C4 C3 C2 105.05(16)
C8 C3 C2 113.18(15)
C4 C3 H3 108.2
C8 C3 H3 108.2
C2 C3 H3 108.2
C5 C4 C3 123.72(17)
C5 C4 S1 107.85(15)
C3 C4 S1 128.43(15)
N1 C5 C4 118.90(17)
N1 C5 O1 116.76(17)
C4 C5 O1 124.31(18)
C1 C6 C7 124.35(19)
C1 C6 H6 117.8
C7 C6 H6 117.8
O2 C7 O3 122.92(18)
O2 C7 C6 127.94(19)
O3 C7 C6 109.12(17)
C13 C8 C9 118.61(18)
C13 C8 C3 122.09(17)
C9 C8 C3 119.30(18)
C10 C9 C8 120.8(2)
C10 C9 H9 119.6
C8 C9 H9 119.6
C11 C10 C9 120.1(2)
C11 C10 H10 119.9
C9 C10 H10 119.9
C10 C11 C12 119.8(2)
C10 C11 H11 120.1
C12 C11 H11 120.1
C11 C12 C13 120.2(2)
C11 C12 H12 119.9
C13 C12 H12 119.9
C8 C13 C12 120.5(2)
C8 C13 H13 119.8
C12 C13 H13 119.8
N1 C14 C15 125.09(18)
N1 C14 S1 114.26(15)
C15 C14 S1 120.64(14)
C16 C15 C20 118.99(19)
C16 C15 C14 120.74(18)
C20 C15 C14 120.26(18)
C17 C16 C15 120.42(19)
C17 C16 H16 119.8
C15 C16 H16 119.8
C18 C17 C16 120.32(19)
C18 C17 H17 119.8
C16 C17 H17 119.8
C17 C18 C19 119.83(19)
C17 C18 H18 120.1
C19 C18 H18 120.1
C20 C19 C18 120.2(2)
C20 C19 H19 119.9
C18 C19 H19 119.9
C19 C20 C15 120.24(19)
C19 C20 H20 119.9
C15 C20 H20 119.9
O3 C21 C22 110.12(17)
O3 C21 H21A 109.6
C22 C21 H21A 109.6
O3 C21 H21B 109.6
C22 C21 H21B 109.6
H21A C21 H21B 108.2
C27 C22 C23 118.53(19)
C27 C22 C21 123.31(18)
C23 C22 C21 118.09(19)
C24 C23 C22 120.9(2)
C24 C23 H23 119.5
C22 C23 H23 119.5
C23 C24 C25 119.97(19)
C23 C24 H24 120.0
C25 C24 H24 120.0
C26 C25 C24 119.5(2)
C26 C25 H25 120.2
C24 C25 H25 120.2
C25 C26 C27 120.6(2)
C25 C26 H26 119.7
C27 C26 H26 119.7
C26 C27 C22 120.45(19)
C26 C27 H27 119.8
C22 C27 H27 119.8

loop_
_geom_bond_atom_site_label_1
_geom_bond_atom_site_label_2
_geom_bond_distance
S1 C4 1.7149(19)
S1 C14 1.736(2)
O1 C5 1.378(2)
O1 C1 1.388(2)
O2 C7 1.206(3)
O3 C7 1.354(2)
O3 C21 1.443(2)
N1 C14 1.316(2)
N1 C5 1.353(3)
C1 C6 1.334(3)
C1 C2 1.500(3)
C2 C3 1.547(3)
C2 H2A 0.9900
C2 H2AB 0.9900
C3 C4 1.492(3)
C3 C8 1.523(3)
C3 H3 1.0000
C4 C5 1.354(3)
C6 C7 1.474(3)
C6 H6 0.9500
C8 C13 1.387(3)
C8 C9 1.394(3)
C9 C10 1.387(3)
C9 H9 0.9500
C10 C11 1.376(4)
C10 H10 0.9500
C11 C12 1.384(3)
C11 H11 0.9500
C12 C13 1.390(3)
C12 H12 0.9500
C13 H13 0.9500
C14 C15 1.467(3)
C15 C16 1.396(3)
C15 C20 1.396(3)
C16 C17 1.382(3)
C16 H16 0.9500
C17 C18 1.379(3)
C17 H17 0.9500
C18 C19 1.392(3)
C18 H18 0.9500
C19 C20 1.383(3)
C19 H19 0.9500
C20 H20 0.9500
C21 C22 1.501(3)
C21 H21A 0.9900
C21 H21B 0.9900
C22 C27 1.388(3)
C22 C23 1.397(3)
C23 C24 1.383(3)
C23 H23 0.9500
C24 C25 1.385(3)
C24 H24 0.9500
C25 C26 1.384(3)
C25 H25 0.9500
C26 C27 1.385(3)
C26 H26 0.9500
C27 H27 0.9500
